data_4061542
_journal_name_full Organometallics
_journal_paper_doi 10.1021/om050315t
_journal_year 2005
_chemical_formula_moiety '(C48 H64 O4 Zn2), (C5 H12)'
_chemical_formula_sum 'C53 H76 O4 Zn2'
_chemical_formula_weight 907.88
_space_group_IT_number 14
_symmetry_cell_setting monoclinic
_symmetry_space_group_name_Hall '-P 2ybc'
_symmetry_space_group_name_H-M 'P 1 21/c 1'
_cell_angle_alpha 90.00
_cell_angle_beta 96.235(2)
_cell_angle_gamma 90.00
_cell_formula_units_Z 4
_cell_length_a 12.5318(3)
_cell_length_b 19.7643(8)
_cell_length_c 20.0664(8)
_cell_measurement_temperature 110(2)
_cell_volume 4940.7(3)
_diffrn_ambient_temperature 110(2)
_exptl_crystal_density_diffrn 1.221
_cod_original_sg_symbol_H-M 'P 21/c'
_cod_database_code 4061542

loop_
_symmetry_equiv_pos_as_xyz
'x, y, z'
'-x, y+1/2, -z+1/2'
'-x, -y, -z'
'x, -y-1/2, z-1/2'

loop_
_atom_site_label
_atom_site_type_symbol
_atom_site_fract_x
_atom_site_fract_y
_atom_site_fract_z
_atom_site_U_iso_or_equiv
_atom_site_adp_type
_atom_site_occupancy
_atom_site_symmetry_multiplicity
_atom_site_calc_flag
_atom_site_refinement_flags
_atom_site_disorder_assembly
_atom_site_disorder_group
Zn1 Zn 0.64227(3) 0.33629(2) 0.24291(2) 0.02413(11) Uani 1 1 d . . .
Zn2 Zn 0.53960(3) 0.19530(2) 0.23304(2) 0.02682(11) Uani 1 1 d . . .
O1 O 0.49936(17) 0.29246(11) 0.23746(11) 0.0230(5) Uani 1 1 d . . .
O2 O 0.68258(17) 0.24078(11) 0.23698(11) 0.0234(5) Uani 1 1 d . . .
O3 O 0.53794(18) 0.22308(12) 0.11617(11) 0.0253(5) Uani 1 1 d . . .
O4 O 0.56914(18) 0.21037(11) 0.35186(11) 0.0252(5) Uani 1 1 d . . .
C1 C 1.0117(3) 0.20595(17) 0.23999(18) 0.0264(8) Uani 1 1 d . . .
C2 C 0.9621(3) 0.20795(17) 0.29922(19) 0.0268(8) Uani 1 1 d . . .
H2 H 1.0047 0.2015 0.3408 0.032 Uiso 1 1 calc R . .
C3 C 0.8523(3) 0.21906(17) 0.29922(17) 0.0240(7) Uani 1 1 d . . .
C4 C 0.7999(3) 0.21428(18) 0.36439(17) 0.0269(8) Uani 1 1 d . . .
H4A H 0.7544 0.1732 0.3622 0.032 Uiso 1 1 calc R . .
H4B H 0.8573 0.2079 0.4018 0.032 Uiso 1 1 calc R . .
C5 C 0.7313(3) 0.27436(18) 0.38123(17) 0.0249(7) Uani 1 1 d . . .
C6 C 0.7782(3) 0.33465(19) 0.40516(17) 0.0283(8) Uani 1 1 d . . .
H6 H 0.8543 0.3371 0.4127 0.034 Uiso 1 1 calc R . .
C7 C 0.7181(3) 0.39174(18) 0.41852(17) 0.0272(8) Uani 1 1 d . . .
C8 C 0.6068(3) 0.38710(18) 0.40495(17) 0.0274(8) Uani 1 1 d . . .
H8 H 0.5646 0.4258 0.4119 0.033 Uiso 1 1 calc R . .
C9 C 0.5552(3) 0.32786(17) 0.38157(16) 0.0234(7) Uani 1 1 d . . .
C10 C 0.6191(3) 0.27136(18) 0.37289(16) 0.0239(7) Uani 1 1 d . . .
C11 C 0.4338(3) 0.32591(19) 0.36506(17) 0.0266(8) Uani 1 1 d . . .
H11A H 0.4110 0.2779 0.3635 0.032 Uiso 1 1 calc R . .
H11B H 0.4012 0.3475 0.4025 0.032 Uiso 1 1 calc R . .
C12 C 0.3873(3) 0.35952(17) 0.30024(17) 0.0243(7) Uani 1 1 d . . .
C13 C 0.3081(3) 0.40923(18) 0.30001(17) 0.0259(8) Uani 1 1 d . . .
H13 H 0.2873 0.4243 0.3416 0.031 Uiso 1 1 calc R . .
C14 C 0.2585(3) 0.43756(17) 0.24103(17) 0.0249(7) Uani 1 1 d . . .
C15 C 0.2914(3) 0.41514(17) 0.18125(17) 0.0247(7) Uani 1 1 d . . .
H15 H 0.2588 0.4339 0.1405 0.030 Uiso 1 1 calc R . .
C16 C 0.3710(2) 0.36575(17) 0.17863(16) 0.0219(7) Uani 1 1 d . . .
C17 C 0.4197(2) 0.33832(16) 0.23825(16) 0.0201(7) Uani 1 1 d . . .
C18 C 0.3990(2) 0.33904(18) 0.11132(17) 0.0248(7) Uani 1 1 d . . .
H18A H 0.3761 0.2912 0.1071 0.030 Uiso 1 1 calc R . .
H18B H 0.3567 0.3647 0.0752 0.030 Uiso 1 1 calc R . .
C19 C 0.5167(3) 0.34301(18) 0.09983(16) 0.0242(7) Uani 1 1 d . . .
C20 C 0.5630(3) 0.40533(18) 0.08648(16) 0.0252(7) Uani 1 1 d . . .
H20 H 0.5186 0.4444 0.0829 0.030 Uiso 1 1 calc R . .
C21 C 0.6718(3) 0.41236(18) 0.07813(17) 0.0247(7) Uani 1 1 d . . .
C22 C 0.7342(3) 0.35375(18) 0.08555(16) 0.0250(7) Uani 1 1 d . . .
H22 H 0.8086 0.3572 0.0809 0.030 Uiso 1 1 calc R . .
C23 C 0.6933(3) 0.29080(17) 0.09929(16) 0.0240(7) Uani 1 1 d . . .
C24 C 0.5828(3) 0.28619(17) 0.10377(16) 0.0228(7) Uani 1 1 d . . .
C25 C 0.7663(3) 0.22944(18) 0.11035(17) 0.0264(8) Uani 1 1 d . . .
H25A H 0.8140 0.2282 0.0741 0.032 Uiso 1 1 calc R . .
H25B H 0.7212 0.1882 0.1059 0.032 Uiso 1 1 calc R . .
C26 C 0.8363(3) 0.22632(17) 0.17761(18) 0.0247(7) Uani 1 1 d . . .
C27 C 0.9462(3) 0.21528(17) 0.18021(18) 0.0256(8) Uani 1 1 d . . .
H27 H 0.9779 0.2141 0.1393 0.031 Uiso 1 1 calc R . .
C28 C 0.7897(2) 0.22857(17) 0.23805(17) 0.0224(7) Uani 1 1 d . . .
C29 C 1.1323(3) 0.18892(18) 0.23985(19) 0.0285(8) Uani 1 1 d . . .
C30 C 1.1939(3) 0.1952(3) 0.3101(3) 0.0764(18) Uani 1 1 d . . .
H30A H 1.1631 0.1639 0.3408 0.115 Uiso 1 1 calc R . .
H30B H 1.1882 0.2417 0.3264 0.115 Uiso 1 1 calc R . .
H30C H 1.2696 0.1839 0.3080 0.115 Uiso 1 1 calc R . .
C31 C 1.1836(4) 0.2361(3) 0.1945(3) 0.081(2) Uani 1 1 d . . .
H31A H 1.2611 0.2275 0.1981 0.121 Uiso 1 1 calc R . .
H31B H 1.1710 0.2830 0.2076 0.121 Uiso 1 1 calc R . .
H31C H 1.1525 0.2289 0.1481 0.121 Uiso 1 1 calc R . .
C32 C 1.1414(4) 0.1169(3) 0.2180(4) 0.085(2) Uani 1 1 d . . .
H32A H 1.0950 0.1097 0.1761 0.128 Uiso 1 1 calc R . .
H32B H 1.1191 0.0868 0.2528 0.128 Uiso 1 1 calc R . .
H32C H 1.2160 0.1072 0.2110 0.128 Uiso 1 1 calc R . .
C33 C 0.7738(3) 0.45558(19) 0.44859(19) 0.0352(9) Uani 1 1 d . . .
C34 C 0.8712(4) 0.4744(2) 0.4114(2) 0.0526(12) Uani 1 1 d . . .
H34A H 0.9044 0.5158 0.4309 0.079 Uiso 1 1 calc R . .
H34B H 0.8473 0.4819 0.3639 0.079 Uiso 1 1 calc R . .
H34C H 0.9236 0.4375 0.4159 0.079 Uiso 1 1 calc R . .
C35 C 0.8146(5) 0.4416(3) 0.5212(2) 0.0681(16) Uani 1 1 d . . .
H35A H 0.7535 0.4341 0.5470 0.102 Uiso 1 1 calc R . .
H35B H 0.8563 0.4805 0.5398 0.102 Uiso 1 1 calc R . .
H35C H 0.8602 0.4013 0.5238 0.102 Uiso 1 1 calc R . .
C36 C 0.6989(4) 0.5165(2) 0.4426(3) 0.0728(17) Uani 1 1 d . . .
H36A H 0.6419 0.5101 0.4718 0.109 Uiso 1 1 calc R . .
H36B H 0.6670 0.5212 0.3960 0.109 Uiso 1 1 calc R . .
H36C H 0.7397 0.5575 0.4561 0.109 Uiso 1 1 calc R . .
C37 C 0.1679(3) 0.48929(19) 0.24452(18) 0.0297(8) Uani 1 1 d . . .
C38 C 0.1294(4) 0.5199(2) 0.1756(2) 0.0474(11) Uani 1 1 d . . .
H38A H 0.1896 0.5426 0.1576 0.071 Uiso 1 1 calc R . .
H38B H 0.0721 0.5527 0.1804 0.071 Uiso 1 1 calc R . .
H38C H 0.1021 0.4838 0.1449 0.071 Uiso 1 1 calc R . .
C39 C 0.2062(4) 0.5480(2) 0.2904(2) 0.0577(13) Uani 1 1 d . . .
H39A H 0.2274 0.5309 0.3357 0.087 Uiso 1 1 calc R . .
H39B H 0.1479 0.5809 0.2916 0.087 Uiso 1 1 calc R . .
H39C H 0.2678 0.5700 0.2733 0.087 Uiso 1 1 calc R . .
C40 C 0.0724(3) 0.4541(3) 0.2708(3) 0.0727(18) Uani 1 1 d . . .
H40A H 0.0451 0.4187 0.2393 0.109 Uiso 1 1 calc R . .
H40B H 0.0156 0.4873 0.2755 0.109 Uiso 1 1 calc R . .
H40C H 0.0952 0.4337 0.3146 0.109 Uiso 1 1 calc R . .
C41 C 0.7209(3) 0.47988(18) 0.05990(18) 0.0282(8) Uani 1 1 d . . .
C42 C 0.6476(3) 0.53995(19) 0.0716(2) 0.0346(9) Uani 1 1 d . . .
H42A H 0.5799 0.5355 0.0424 0.052 Uiso 1 1 calc R . .
H42B H 0.6831 0.5822 0.0612 0.052 Uiso 1 1 calc R . .
H42C H 0.6328 0.5405 0.1185 0.052 Uiso 1 1 calc R . .
C43 C 0.8300(3) 0.49195(19) 0.10160(19) 0.0334(9) Uani 1 1 d . . .
H43A H 0.8198 0.4937 0.1493 0.050 Uiso 1 1 calc R . .
H43B H 0.8604 0.5349 0.0882 0.050 Uiso 1 1 calc R . .
H43C H 0.8791 0.4549 0.0938 0.050 Uiso 1 1 calc R . .
C44 C 0.7383(3) 0.4778(2) -0.01513(18) 0.0346(9) Uani 1 1 d . . .
H44A H 0.7855 0.4399 -0.0232 0.052 Uiso 1 1 calc R . .
H44B H 0.7714 0.5203 -0.0275 0.052 Uiso 1 1 calc R . .
H44C H 0.6690 0.4720 -0.0422 0.052 Uiso 1 1 calc R . .
C45 C 0.5034(3) 0.1856(2) 0.05720(18) 0.0354(9) Uani 1 1 d . . .
H45A H 0.4479 0.2111 0.0297 0.053 Uiso 1 1 calc R . .
H45B H 0.4741 0.1420 0.0697 0.053 Uiso 1 1 calc R . .
H45C H 0.5646 0.1778 0.0316 0.053 Uiso 1 1 calc R . .
C46 C 0.5486(3) 0.1668(2) 0.40630(19) 0.0358(9) Uani 1 1 d . . .
H46A H 0.6149 0.1605 0.4363 0.054 Uiso 1 1 calc R . .
H46B H 0.5231 0.1228 0.3885 0.054 Uiso 1 1 calc R . .
H46C H 0.4938 0.1873 0.4312 0.054 Uiso 1 1 calc R . .
C47 C 0.4788(3) 0.1042(2) 0.2276(2) 0.0412(10) Uani 1 1 d . . .
H47A H 0.5170 0.0756 0.2623 0.062 Uiso 1 1 calc R . .
H47B H 0.4864 0.0849 0.1833 0.062 Uiso 1 1 calc R . .
H47C H 0.4026 0.1063 0.2344 0.062 Uiso 1 1 calc R . .
C48 C 0.6986(3) 0.42709(19) 0.24978(19) 0.0358(9) Uani 1 1 d . . .
H48A H 0.7772 0.4255 0.2547 0.054 Uiso 1 1 calc R . .
H48B H 0.6741 0.4495 0.2890 0.054 Uiso 1 1 calc R . .
H48C H 0.6731 0.4525 0.2092 0.054 Uiso 1 1 calc R . .
C49 C 1.1408(5) 0.3523(3) 0.4470(3) 0.0674(15) Uani 1 1 d . . .
H49A H 1.1018 0.3416 0.4032 0.101 Uiso 1 1 calc R . .
H49B H 1.2023 0.3813 0.4406 0.101 Uiso 1 1 calc R . .
H49C H 1.0929 0.3759 0.4747 0.101 Uiso 1 1 calc R . .
C50 C 1.1803(4) 0.2873(3) 0.4815(2) 0.0531(12) Uani 1 1 d . . .
H50A H 1.2284 0.2633 0.4534 0.064 Uiso 1 1 calc R . .
H50B H 1.2220 0.2982 0.5250 0.064 Uiso 1 1 calc R . .
C51 C 1.0876(3) 0.2421(2) 0.4933(2) 0.0469(11) Uani 1 1 d . . .
H51A H 1.0383 0.2390 0.4514 0.056 Uiso 1 1 calc R . .
H51B H 1.0474 0.2629 0.5279 0.056 Uiso 1 1 calc R . .
C52 C 1.1214(3) 0.1711(2) 0.5157(2) 0.0512(11) Uani 1 1 d . . .
H52A H 1.1650 0.1512 0.4824 0.061 Uiso 1 1 calc R . .
H52B H 1.1673 0.1739 0.5590 0.061 Uiso 1 1 calc R . .
C53 C 1.0286(4) 0.1255(3) 0.5237(4) 0.087(2) Uani 1 1 d . . .
H53A H 0.9876 0.1435 0.5586 0.130 Uiso 1 1 calc R . .
H53B H 1.0551 0.0802 0.5364 0.130 Uiso 1 1 calc R . .
H53C H 0.9821 0.1230 0.4812 0.130 Uiso 1 1 calc R . .

loop_
_atom_site_aniso_label
_atom_site_aniso_U_11
_atom_site_aniso_U_22
_atom_site_aniso_U_33
_atom_site_aniso_U_23
_atom_site_aniso_U_13
_atom_site_aniso_U_12
Zn1 0.0224(2) 0.0225(2) 0.0275(2) -0.00011(18) 0.00296(15) 0.00024(16)
Zn2 0.0238(2) 0.0224(2) 0.0342(2) -0.00091(18) 0.00271(16) -0.00218(16)
O1 0.0216(11) 0.0224(13) 0.0254(13) 0.0005(10) 0.0045(9) 0.0042(9)
O2 0.0204(12) 0.0214(13) 0.0285(13) 0.0015(10) 0.0031(9) 0.0019(9)
O3 0.0273(13) 0.0250(13) 0.0237(13) -0.0017(10) 0.0026(9) -0.0031(10)
O4 0.0268(12) 0.0224(13) 0.0259(13) 0.0008(10) 0.0002(10) -0.0028(9)
C1 0.0200(17) 0.0224(19) 0.037(2) 0.0004(15) 0.0037(14) -0.0011(13)
C2 0.0248(18) 0.0189(18) 0.036(2) 0.0002(15) 0.0001(14) -0.0002(13)
C3 0.0234(17) 0.0184(17) 0.0303(19) -0.0007(15) 0.0033(14) -0.0006(13)
C4 0.0265(18) 0.027(2) 0.0264(19) 0.0014(15) 0.0007(14) 0.0020(14)
C5 0.0273(18) 0.0268(19) 0.0203(18) 0.0047(15) 0.0018(13) 0.0009(14)
C6 0.0276(18) 0.033(2) 0.0244(18) 0.0015(16) 0.0022(14) -0.0038(15)
C7 0.034(2) 0.027(2) 0.0197(18) -0.0003(15) 0.0020(14) -0.0045(15)
C8 0.034(2) 0.0240(19) 0.0241(19) -0.0004(15) 0.0053(15) 0.0022(15)
C9 0.0263(17) 0.0265(19) 0.0176(17) 0.0035(14) 0.0039(13) 0.0006(14)
C10 0.0271(18) 0.0262(19) 0.0183(17) 0.0039(14) 0.0014(13) -0.0036(14)
C11 0.0225(17) 0.034(2) 0.0234(18) 0.0022(15) 0.0040(13) -0.0002(14)
C12 0.0220(17) 0.0230(18) 0.0283(19) 0.0026(15) 0.0045(13) -0.0018(13)
C13 0.0235(18) 0.028(2) 0.0264(19) 0.0008(15) 0.0053(14) 0.0020(14)
C14 0.0221(17) 0.0235(19) 0.0294(19) 0.0019(15) 0.0044(14) -0.0011(13)
C15 0.0218(17) 0.0257(19) 0.0264(19) 0.0021(15) 0.0011(13) -0.0006(14)
C16 0.0171(16) 0.0235(18) 0.0251(18) -0.0002(14) 0.0020(13) -0.0003(13)
C17 0.0137(15) 0.0181(16) 0.0282(18) 0.0003(14) 0.0008(12) -0.0038(12)
C18 0.0181(16) 0.031(2) 0.0248(18) -0.0014(15) -0.0017(13) 0.0010(14)
C19 0.0217(17) 0.033(2) 0.0181(17) -0.0021(15) 0.0024(13) 0.0006(14)
C20 0.0286(18) 0.0269(19) 0.0197(17) 0.0005(15) 0.0009(14) 0.0052(14)
C21 0.0230(18) 0.0289(19) 0.0222(18) 0.0018(15) 0.0021(13) -0.0017(14)
C22 0.0208(17) 0.031(2) 0.0232(18) -0.0005(15) 0.0037(13) 0.0004(14)
C23 0.0255(18) 0.028(2) 0.0183(17) -0.0031(14) 0.0030(13) 0.0032(14)
C24 0.0259(18) 0.0219(18) 0.0207(17) -0.0002(14) 0.0033(13) 0.0006(13)
C25 0.0267(18) 0.0248(19) 0.0284(19) -0.0015(15) 0.0063(14) 0.0027(14)
C26 0.0243(18) 0.0176(17) 0.033(2) 0.0014(15) 0.0043(14) 0.0019(13)
C27 0.0263(18) 0.0207(18) 0.030(2) -0.0007(15) 0.0053(14) -0.0002(13)
C28 0.0190(17) 0.0180(17) 0.0303(19) 0.0005(14) 0.0025(13) 0.0016(13)
C29 0.0225(17) 0.0268(19) 0.036(2) 0.0013(16) 0.0026(14) 0.0025(14)
C30 0.024(2) 0.125(5) 0.079(4) -0.023(4) 0.000(2) 0.014(3)
C31 0.030(3) 0.118(5) 0.096(4) 0.051(4) 0.012(3) -0.001(3)
C32 0.029(2) 0.042(3) 0.183(7) -0.037(4) 0.011(3) 0.003(2)
C33 0.045(2) 0.028(2) 0.031(2) -0.0021(17) -0.0015(17) -0.0059(17)
C34 0.060(3) 0.043(3) 0.055(3) -0.006(2) 0.007(2) -0.022(2)
C35 0.112(4) 0.053(3) 0.035(3) -0.003(2) -0.010(3) -0.041(3)
C36 0.059(3) 0.036(3) 0.118(5) -0.022(3) -0.015(3) -0.003(2)
C37 0.0291(19) 0.028(2) 0.033(2) 0.0017(16) 0.0075(15) 0.0067(15)
C38 0.053(3) 0.045(3) 0.044(3) 0.003(2) 0.005(2) 0.025(2)
C39 0.073(3) 0.046(3) 0.052(3) -0.012(2) -0.004(2) 0.026(2)
C40 0.035(3) 0.063(3) 0.126(5) 0.043(3) 0.038(3) 0.024(2)
C41 0.0259(18) 0.028(2) 0.031(2) 0.0040(16) 0.0052(14) -0.0022(14)
C42 0.033(2) 0.027(2) 0.044(2) 0.0029(18) 0.0063(17) 0.0011(16)
C43 0.032(2) 0.029(2) 0.038(2) 0.0008(17) 0.0014(16) -0.0060(16)
C44 0.043(2) 0.033(2) 0.029(2) 0.0039(17) 0.0084(16) -0.0046(17)
C45 0.042(2) 0.034(2) 0.030(2) -0.0081(17) 0.0036(16) -0.0083(17)
C46 0.040(2) 0.032(2) 0.036(2) 0.0104(18) 0.0048(17) -0.0078(17)
C47 0.041(2) 0.032(2) 0.050(3) -0.0005(19) 0.0053(19) -0.0094(17)
C48 0.051(2) 0.030(2) 0.026(2) -0.0008(17) 0.0030(17) -0.0102(17)
C49 0.088(4) 0.054(3) 0.061(3) 0.004(3) 0.018(3) -0.011(3)
C50 0.051(3) 0.064(3) 0.045(3) -0.008(2) 0.008(2) -0.011(2)
C51 0.043(2) 0.057(3) 0.039(2) 0.001(2) -0.0055(18) -0.004(2)
C52 0.039(2) 0.060(3) 0.055(3) 0.003(2) 0.009(2) 0.007(2)
C53 0.047(3) 0.070(4) 0.146(6) 0.042(4) 0.023(3) 0.004(3)

loop_
_geom_bond_atom_site_label_1
_geom_bond_atom_site_label_2
_geom_bond_distance
_geom_bond_site_symmetry_2
_geom_bond_publ_flag
Zn1 C48 1.928(4) . ?
Zn1 O2 1.961(2) . ?
Zn1 O1 1.982(2) . ?
Zn1 Zn2 3.0667(6) . ?
Zn2 C47 1.954(4) . ?
Zn2 O1 1.990(2) . ?
Zn2 O2 1.999(2) . ?
Zn2 O4 2.391(2) . ?
Zn2 O3 2.406(2) . ?
O1 C17 1.350(4) . ?
O2 C28 1.362(4) . ?
O3 C24 1.401(4) . ?
O3 C45 1.423(4) . ?
O4 C10 1.402(4) . ?
O4 C46 1.436(4) . ?
C1 C27 1.390(5) . ?
C1 C2 1.401(5) . ?
C1 C29 1.549(5) . ?
C2 C3 1.392(5) . ?
C2 H2 0.9500 . ?
C3 C28 1.396(5) . ?
C3 C4 1.529(5) . ?
C4 C5 1.526(5) . ?
C4 H4A 0.9900 . ?
C4 H4B 0.9900 . ?
C5 C6 1.391(5) . ?
C5 C10 1.398(5) . ?
C6 C7 1.398(5) . ?
C6 H6 0.9500 . ?
C7 C8 1.395(5) . ?
C7 C33 1.533(5) . ?
C8 C9 1.394(5) . ?
C8 H8 0.9500 . ?
C9 C10 1.396(5) . ?
C9 C11 1.522(5) . ?
C11 C12 1.519(5) . ?
C11 H11A 0.9900 . ?
C11 H11B 0.9900 . ?
C12 C13 1.395(5) . ?
C12 C17 1.414(5) . ?
C13 C14 1.393(5) . ?
C13 H13 0.9500 . ?
C14 C15 1.383(5) . ?
C14 C37 1.535(5) . ?
C15 C16 1.401(5) . ?
C15 H15 0.9500 . ?
C16 C17 1.393(5) . ?
C16 C18 1.526(5) . ?
C18 C19 1.520(4) . ?
C18 H18A 0.9900 . ?
C18 H18B 0.9900 . ?
C19 C24 1.392(5) . ?
C19 C20 1.399(5) . ?
C20 C21 1.399(5) . ?
C20 H20 0.9500 . ?
C21 C22 1.396(5) . ?
C21 C41 1.530(5) . ?
C22 C23 1.385(5) . ?
C22 H22 0.9500 . ?
C23 C24 1.400(5) . ?
C23 C25 1.521(5) . ?
C25 C26 1.529(5) . ?
C25 H25A 0.9900 . ?
C25 H25B 0.9900 . ?
C26 C27 1.390(5) . ?
C26 C28 1.403(5) . ?
C27 H27 0.9500 . ?
C29 C31 1.497(6) . ?
C29 C32 1.496(6) . ?
C29 C30 1.538(6) . ?
C30 H30A 0.9800 . ?
C30 H30B 0.9800 . ?
C30 H30C 0.9800 . ?
C31 H31A 0.9800 . ?
C31 H31B 0.9800 . ?
C31 H31C 0.9800 . ?
C32 H32A 0.9800 . ?
C32 H32B 0.9800 . ?
C32 H32C 0.9800 . ?
C33 C35 1.516(6) . ?
C33 C36 1.523(6) . ?
C33 C34 1.543(6) . ?
C34 H34A 0.9800 . ?
C34 H34B 0.9800 . ?
C34 H34C 0.9800 . ?
C35 H35A 0.9800 . ?
C35 H35B 0.9800 . ?
C35 H35C 0.9800 . ?
C36 H36A 0.9800 . ?
C36 H36B 0.9800 . ?
C36 H36C 0.9800 . ?
C37 C39 1.526(6) . ?
C37 C40 1.527(5) . ?
C37 C38 1.538(5) . ?
C38 H38A 0.9800 . ?
C38 H38B 0.9800 . ?
C38 H38C 0.9800 . ?
C39 H39A 0.9800 . ?
C39 H39B 0.9800 . ?
C39 H39C 0.9800 . ?
C40 H40A 0.9800 . ?
C40 H40B 0.9800 . ?
C40 H40C 0.9800 . ?
C41 C42 1.535(5) . ?
C41 C43 1.542(5) . ?
C41 C44 1.545(5) . ?
C42 H42A 0.9800 . ?
C42 H42B 0.9800 . ?
C42 H42C 0.9800 . ?
C43 H43A 0.9800 . ?
C43 H43B 0.9800 . ?
C43 H43C 0.9800 . ?
C44 H44A 0.9800 . ?
C44 H44B 0.9800 . ?
C44 H44C 0.9800 . ?
C45 H45A 0.9800 . ?
C45 H45B 0.9800 . ?
C45 H45C 0.9800 . ?
C46 H46A 0.9800 . ?
C46 H46B 0.9800 . ?
C46 H46C 0.9800 . ?
C47 H47A 0.9801 . ?
C47 H47B 0.9801 . ?
C47 H47C 0.9801 . ?
C48 H48A 0.9800 . ?
C48 H48B 0.9800 . ?
C48 H48C 0.9800 . ?
C49 C50 1.516(7) . ?
C49 H49A 0.9800 . ?
C49 H49B 0.9800 . ?
C49 H49C 0.9800 . ?
C50 C51 1.505(6) . ?
C50 H50A 0.9900 . ?
C50 H50B 0.9900 . ?
C51 C52 1.520(6) . ?
C51 H51A 0.9900 . ?
C51 H51B 0.9900 . ?
C52 C53 1.494(7) . ?
C52 H52A 0.9900 . ?
C52 H52B 0.9900 . ?
C53 H53A 0.9800 . ?
C53 H53B 0.9800 . ?
C53 H53C 0.9800 . ?
